data_7156337
loop_
_publ_author_name
'Jiang, Wang'
'Sun, Jing'
'Liu, Ru-Zhang'
'Yan, Chao-Guo'

_publ_section_title
;
 Molecular diversity of the domino annulation reaction of
 2-aryl-3-nitrochromenes with pivaloylacetonitriles.
;
_journal_issue 32
_journal_name_full 'Organic &amp; biomolecular chemistry'
_journal_page_first 5816
_journal_page_last 5822
_journal_paper_doi 10.1039/c8ob01504j
_journal_volume 16
_journal_year 2018
_chemical_formula_moiety 'C30 H30 Br N3 O3'
_chemical_formula_sum 'C30 H30 Br N3 O3'
_chemical_formula_weight 560.48
_space_group_crystal_system triclinic
_space_group_IT_number 2
_space_group_name_Hall '-P 1'
_space_group_name_H-M_alt 'P -1'
_symmetry_space_group_name_Hall '-P 1'
_symmetry_space_group_name_H-M 'P -1'
_atom_sites_solution_hydrogens geom
_audit_creation_method SHELXL-2014/7
_audit_update_record
;
2018-06-12 deposited with the CCDC.
2018-07-24 downloaded from the CCDC.
;
_cell_angle_alpha 113.373(5)
_cell_angle_beta 95.324(5)
_cell_angle_gamma 113.736(5)
_cell_formula_units_Z 2
_cell_length_a 10.5691(18)
_cell_length_b 12.489(2)
_cell_length_c 13.082(2)
_cell_measurement_reflns_used 4682
_cell_measurement_temperature 296(2)
_cell_measurement_theta_max 23.52
_cell_measurement_theta_min 2.16
_cell_volume 1384.0(4)
_computing_structure_refinement 'SHELXL-2014/7 (Sheldrick, 2014)'
_diffrn_ambient_temperature 296(2)
_diffrn_measured_fraction_theta_full 0.976
_diffrn_measured_fraction_theta_max 0.976
_diffrn_measurement_device_type 'CCD area detector'
_diffrn_measurement_method 'phi and omega scans'
_diffrn_radiation_source 'fine-focus sealed tube'
_diffrn_radiation_type MoK\a
_diffrn_radiation_wavelength 0.71073
_diffrn_reflns_av_R_equivalents 0.0667
_diffrn_reflns_av_unetI/netI 0.0987
_diffrn_reflns_Laue_measured_fraction_full 0.976
_diffrn_reflns_Laue_measured_fraction_max 0.976
_diffrn_reflns_limit_h_max 13
_diffrn_reflns_limit_h_min -13
_diffrn_reflns_limit_k_max 15
_diffrn_reflns_limit_k_min -15
_diffrn_reflns_limit_l_max 16
_diffrn_reflns_limit_l_min -16
_diffrn_reflns_number 15004
_diffrn_reflns_point_group_measured_fraction_full 0.976
_diffrn_reflns_point_group_measured_fraction_max 0.976
_diffrn_reflns_theta_full 25.242
_diffrn_reflns_theta_max 25.996
_diffrn_reflns_theta_min 2.163
_exptl_absorpt_coefficient_mu 1.520
_exptl_absorpt_correction_T_max 0.738
_exptl_absorpt_correction_T_min 0.680
_exptl_absorpt_correction_type multi-scan
_exptl_absorpt_process_details sadabs
_exptl_crystal_colour yellow
_exptl_crystal_density_diffrn 1.345
_exptl_crystal_description block
_exptl_crystal_F_000 580
_exptl_crystal_size_max 0.260
_exptl_crystal_size_mid 0.220
_exptl_crystal_size_min 0.200
_refine_diff_density_max 0.432
_refine_diff_density_min -0.556
_refine_diff_density_rms 0.069
_refine_ls_extinction_method none
_refine_ls_goodness_of_fit_ref 1.041
_refine_ls_hydrogen_treatment constr
_refine_ls_matrix_type full
_refine_ls_number_parameters 341
_refine_ls_number_reflns 5306
_refine_ls_number_restraints 0
_refine_ls_restrained_S_all 1.041
_refine_ls_R_factor_all 0.1185
_refine_ls_R_factor_gt 0.0577
_refine_ls_shift/su_max 0.001
_refine_ls_shift/su_mean 0.000
_refine_ls_structure_factor_coef Fsqd
_refine_ls_weighting_details 'w=1/[\s^2^(Fo^2^)+(0.0525P)^2^+0.5460P] where P=(Fo^2^+2Fc^2^)/3'
_refine_ls_weighting_scheme calc
_refine_ls_wR_factor_gt 0.1171
_refine_ls_wR_factor_ref 0.1391
_reflns_Friedel_coverage 0.000
_reflns_number_gt 3204
_reflns_number_total 5306
_reflns_threshold_expression 'I > 2\s(I)'
_cod_data_source_file c8ob01504j2.cif
_cod_data_source_block 3b
_cod_depositor_comments 'Adding full bibliography for 7156337--7156344.cif.'
_cod_original_cell_volume 1383.9(4)
_cod_database_code 7156337
_shelx_shelxl_version_number 2014/7
_shelx_space_group_comment
;
The symmetry employed for this shelxl refinement is uniquely defined
by the following loop, which should always be used as a source of
symmetry information in preference to the above space-group names.
They are only intended as comments.
;
_shelx_estimated_absorpt_t_min 0.693
_shelx_estimated_absorpt_t_max 0.751

loop_
_space_group_symop_operation_xyz
'x, y, z'
'-x, -y, -z'

loop_
_atom_site_label
_atom_site_type_symbol
_atom_site_fract_x
_atom_site_fract_y
_atom_site_fract_z
_atom_site_U_iso_or_equiv
_atom_site_adp_type
_atom_site_occupancy
_atom_site_site_symmetry_order
_atom_site_calc_flag
_atom_site_refinement_flags_posn
_atom_site_refinement_flags_adp
Br1 Br 0.60893(5) 0.09789(5) 0.66920(4) 0.0590(2) Uani 1 1 d . .
C1 C 0.1943(5) 0.5880(4) 0.9025(4) 0.0587(12) Uani 1 1 d . .
H1 H 0.2932 0.6174 0.9262 0.070 Uiso 1 1 calc R U
C2 C 0.1373(5) 0.6654(5) 0.9684(4) 0.0624(13) Uani 1 1 d . .
H2 H 0.1990 0.7451 1.0355 0.075 Uiso 1 1 calc R U
C3 C -0.0062(4) 0.6272(4) 0.9370(4) 0.0467(10) Uani 1 1 d . .
C4 C -0.0668(5) 0.7102(5) 1.0112(4) 0.0725(14) Uani 1 1 d . .
H4A H -0.0153 0.7499 1.0921 0.109 Uiso 1 1 calc R U
H4B H -0.1677 0.6546 0.9976 0.109 Uiso 1 1 calc R U
H4C H -0.0558 0.7788 0.9910 0.109 Uiso 1 1 calc R U
C5 C -0.0921(5) 0.5106(5) 0.8364(4) 0.0665(13) Uani 1 1 d . .
H5 H -0.1902 0.4836 0.8111 0.080 Uiso 1 1 calc R U
C6 C -0.0371(4) 0.4313(4) 0.7709(4) 0.0590(12) Uani 1 1 d . .
H6 H -0.0991 0.3513 0.7040 0.071 Uiso 1 1 calc R U
C7 C 0.1079(4) 0.4701(4) 0.8041(3) 0.0355(9) Uani 1 1 d . .
C8 C 0.1667(4) 0.3813(4) 0.7376(3) 0.0370(9) Uani 1 1 d . .
H8 H 0.0893 0.2888 0.7008 0.044 Uiso 1 1 calc R U
C9 C 0.2300(4) 0.4073(3) 0.6437(3) 0.0314(8) Uani 1 1 d . .
C10 C 0.2819(4) 0.3057(3) 0.5833(3) 0.0307(8) Uani 1 1 d . .
H10 H 0.3555 0.3443 0.5496 0.037 Uiso 1 1 calc R U
C11 C 0.3491(4) 0.2732(3) 0.6655(3) 0.0317(8) Uani 1 1 d . .
C12 C 0.4269(4) 0.2054(3) 0.6334(3) 0.0378(9) Uani 1 1 d . .
H12 H 0.4307 0.1716 0.5570 0.045 Uiso 1 1 calc R U
C13 C 0.4984(4) 0.1873(4) 0.7125(3) 0.0403(9) Uani 1 1 d . .
C14 C 0.4961(4) 0.2384(4) 0.8267(3) 0.0480(10) Uani 1 1 d . .
H14 H 0.5448 0.2258 0.8803 0.058 Uiso 1 1 calc R U
C15 C 0.4218(5) 0.3077(4) 0.8608(3) 0.0509(11) Uani 1 1 d . .
H15 H 0.4212 0.3435 0.9379 0.061 Uiso 1 1 calc R U
C16 C 0.3478(4) 0.3247(4) 0.7808(3) 0.0387(9) Uani 1 1 d . .
C17 C 0.1200(4) 0.0655(5) 0.4199(3) 0.0445(10) Uani 1 1 d . .
C18 C 0.1439(4) 0.1982(3) 0.4837(3) 0.0336(9) Uani 1 1 d . .
C19 C 0.0598(4) 0.2493(4) 0.4671(3) 0.0368(9) Uani 1 1 d . .
C20 C -0.0780(4) 0.1988(4) 0.3769(3) 0.0467(10) Uani 1 1 d . .
C21 C -0.1964(5) 0.1986(6) 0.4367(5) 0.0967(19) Uani 1 1 d . .
H21A H -0.2080 0.1455 0.4754 0.145 Uiso 1 1 calc R U
H21B H -0.2862 0.1620 0.3792 0.145 Uiso 1 1 calc R U
H21C H -0.1690 0.2880 0.4930 0.145 Uiso 1 1 calc R U
C22 C -0.0504(6) 0.2919(6) 0.3242(5) 0.109(2) Uani 1 1 d . .
H22A H -0.0131 0.3813 0.3854 0.164 Uiso 1 1 calc R U
H22B H -0.1395 0.2658 0.2716 0.164 Uiso 1 1 calc R U
H22C H 0.0189 0.2873 0.2824 0.164 Uiso 1 1 calc R U
C23 C -0.1300(6) 0.0586(5) 0.2826(5) 0.0962(19) Uani 1 1 d . .
H23A H -0.0583 0.0565 0.2431 0.144 Uiso 1 1 calc R U
H23B H -0.2191 0.0289 0.2277 0.144 Uiso 1 1 calc R U
H23C H -0.1459 0.0010 0.3171 0.144 Uiso 1 1 calc R U
C24 C 0.3535(4) 0.5344(4) 0.5081(4) 0.0435(10) Uani 1 1 d . .
C25 C 0.3992(4) 0.5978(3) 0.6351(3) 0.0329(8) Uani 1 1 d . .
C26 C 0.5299(4) 0.7351(4) 0.6902(3) 0.0384(9) Uani 1 1 d . .
C27 C 0.6021(4) 0.8168(4) 0.8201(3) 0.0468(10) Uani 1 1 d . .
C28 C 0.7440(6) 0.9377(5) 0.8440(4) 0.0940(19) Uani 1 1 d . .
H28A H 0.8079 0.9084 0.8093 0.141 Uiso 1 1 calc R U
H28B H 0.7889 0.9931 0.9267 0.141 Uiso 1 1 calc R U
H28C H 0.7240 0.9875 0.8108 0.141 Uiso 1 1 calc R U
C29 C 0.5005(6) 0.8635(6) 0.8757(4) 0.0912(18) Uani 1 1 d . .
H29A H 0.4887 0.9212 0.8490 0.137 Uiso 1 1 calc R U
H29B H 0.5411 0.9108 0.9591 0.137 Uiso 1 1 calc R U
H29C H 0.4079 0.7878 0.8539 0.137 Uiso 1 1 calc R U
C30 C 0.6370(5) 0.7382(4) 0.8711(4) 0.0663(13) Uani 1 1 d . .
H30A H 0.5485 0.6691 0.8666 0.099 Uiso 1 1 calc R U
H30B H 0.6950 0.7966 0.9513 0.099 Uiso 1 1 calc R U
H30C H 0.6894 0.6993 0.8277 0.099 Uiso 1 1 calc R U
N1 N 0.1053(4) -0.0400(4) 0.3744(3) 0.0650(11) Uani 1 1 d . .
N2 N 0.3447(3) 0.5420(3) 0.6951(2) 0.0326(7) Uani 1 1 d . .
N3 N 0.3275(4) 0.4841(4) 0.4091(3) 0.0694(11) Uani 1 1 d . .
O1 O 0.2795(3) 0.3983(3) 0.8224(2) 0.0438(7) Uani 1 1 d . .
O2 O 0.1133(2) 0.3789(2) 0.5530(2) 0.0369(6) Uani 1 1 d . .
O3 O 0.5705(3) 0.7749(3) 0.6229(3) 0.0637(8) Uani 1 1 d . .

loop_
_atom_site_aniso_label
_atom_site_aniso_U_11
_atom_site_aniso_U_22
_atom_site_aniso_U_33
_atom_site_aniso_U_23
_atom_site_aniso_U_13
_atom_site_aniso_U_12
Br1 0.0539(3) 0.0714(4) 0.0609(3) 0.0278(3) 0.0139(2) 0.0424(3)
C1 0.031(2) 0.070(3) 0.053(3) 0.009(2) 0.011(2) 0.026(2)
C2 0.045(3) 0.065(3) 0.056(3) 0.007(2) 0.015(2) 0.029(3)
C3 0.041(3) 0.063(3) 0.058(3) 0.038(2) 0.029(2) 0.033(2)
C4 0.070(3) 0.095(4) 0.090(4) 0.050(3) 0.046(3) 0.061(3)
C5 0.032(3) 0.084(4) 0.080(3) 0.033(3) 0.022(2) 0.030(3)
C6 0.029(2) 0.061(3) 0.060(3) 0.016(2) 0.012(2) 0.011(2)
C7 0.029(2) 0.042(2) 0.040(2) 0.0241(19) 0.0173(18) 0.0140(19)
C8 0.033(2) 0.040(2) 0.038(2) 0.0210(18) 0.0126(17) 0.0150(19)
C9 0.025(2) 0.035(2) 0.0294(19) 0.0155(17) 0.0063(16) 0.0114(18)
C10 0.027(2) 0.031(2) 0.032(2) 0.0174(16) 0.0112(16) 0.0102(17)
C11 0.028(2) 0.034(2) 0.032(2) 0.0172(17) 0.0082(16) 0.0117(18)
C12 0.033(2) 0.040(2) 0.037(2) 0.0183(18) 0.0091(17) 0.0151(19)
C13 0.033(2) 0.039(2) 0.044(2) 0.0197(19) 0.0070(18) 0.0148(19)
C14 0.048(3) 0.057(3) 0.042(3) 0.025(2) 0.0062(19) 0.028(2)
C15 0.062(3) 0.065(3) 0.035(2) 0.027(2) 0.015(2) 0.034(3)
C16 0.041(2) 0.046(2) 0.038(2) 0.0228(19) 0.0155(18) 0.024(2)
C17 0.037(2) 0.050(3) 0.038(2) 0.021(2) 0.0100(18) 0.014(2)
C18 0.032(2) 0.031(2) 0.031(2) 0.0126(17) 0.0101(16) 0.0105(18)
C19 0.032(2) 0.039(2) 0.033(2) 0.0183(19) 0.0100(17) 0.0107(19)
C20 0.033(2) 0.059(3) 0.037(2) 0.021(2) 0.0006(18) 0.015(2)
C21 0.033(3) 0.146(5) 0.091(4) 0.049(4) 0.012(3) 0.035(3)
C22 0.068(4) 0.127(5) 0.108(5) 0.087(4) -0.027(3) 0.004(4)
C23 0.062(4) 0.090(4) 0.076(4) 0.006(3) -0.023(3) 0.026(3)
C24 0.035(2) 0.047(3) 0.041(3) 0.024(2) 0.0130(19) 0.010(2)
C25 0.030(2) 0.034(2) 0.034(2) 0.0153(18) 0.0100(17) 0.0151(19)
C26 0.039(2) 0.039(2) 0.046(2) 0.024(2) 0.0202(19) 0.020(2)
C27 0.046(3) 0.045(3) 0.041(2) 0.021(2) 0.012(2) 0.015(2)
C28 0.079(4) 0.066(4) 0.075(4) 0.033(3) -0.005(3) -0.012(3)
C29 0.109(5) 0.094(4) 0.060(3) 0.013(3) 0.025(3) 0.064(4)
C30 0.058(3) 0.071(3) 0.056(3) 0.035(3) 0.001(2) 0.018(3)
N1 0.065(3) 0.043(2) 0.070(3) 0.018(2) 0.019(2) 0.021(2)
N2 0.0293(18) 0.0365(19) 0.0340(17) 0.0168(15) 0.0132(14) 0.0168(16)
N3 0.055(3) 0.085(3) 0.045(2) 0.031(2) 0.0130(19) 0.015(2)
O1 0.0514(17) 0.0630(18) 0.0331(14) 0.0262(13) 0.0208(12) 0.0368(15)
O2 0.0294(14) 0.0446(16) 0.0390(15) 0.0218(13) 0.0092(11) 0.0180(13)
O3 0.070(2) 0.0515(18) 0.0561(19) 0.0325(16) 0.0241(16) 0.0091(16)

loop_
_atom_type_symbol
_atom_type_description
_atom_type_scat_dispersion_real
_atom_type_scat_dispersion_imag
_atom_type_scat_source
C C 0.0033 0.0016 'International Tables Vol C Tables 4.2.6.8 and 6.1.1.4'
H H 0.0000 0.0000 'International Tables Vol C Tables 4.2.6.8 and 6.1.1.4'
N N 0.0061 0.0033 'International Tables Vol C Tables 4.2.6.8 and 6.1.1.4'
O O 0.0106 0.0060 'International Tables Vol C Tables 4.2.6.8 and 6.1.1.4'
Br Br -0.2901 2.4595 'International Tables Vol C Tables 4.2.6.8 and 6.1.1.4'

loop_
_geom_angle_atom_site_label_1
_geom_angle_atom_site_label_2
_geom_angle_atom_site_label_3
_geom_angle
C7 C1 C2 121.3(4)
C7 C1 H1 119.4
C2 C1 H1 119.4
C3 C2 C1 121.6(4)
C3 C2 H2 119.2
C1 C2 H2 119.2
C2 C3 C5 117.0(4)
C2 C3 C4 120.9(4)
C5 C3 C4 122.1(4)
C3 C4 H4A 109.5
C3 C4 H4B 109.5
H4A C4 H4B 109.5
C3 C4 H4C 109.5
H4A C4 H4C 109.5
H4B C4 H4C 109.5
C3 C5 C6 122.0(4)
C3 C5 H5 119.0
C6 C5 H5 119.0
C7 C6 C5 120.5(4)
C7 C6 H6 119.7
C5 C6 H6 119.7
C1 C7 C6 117.6(4)
C1 C7 C8 121.5(3)
C6 C7 C8 120.8(4)
O1 C8 C7 106.5(3)
O1 C8 C9 108.0(3)
C7 C8 C9 116.6(3)
O1 C8 H8 108.5
C7 C8 H8 108.5
C9 C8 H8 108.5
N2 C9 O2 112.2(3)
N2 C9 C8 109.9(3)
O2 C9 C8 108.0(3)
N2 C9 C10 112.1(3)
O2 C9 C10 105.0(2)
C8 C9 C10 109.5(3)
C11 C10 C18 120.2(3)
C11 C10 C9 113.3(3)
C18 C10 C9 99.0(3)
C11 C10 H10 107.8
C18 C10 H10 107.8
C9 C10 H10 107.8
C12 C11 C16 118.2(3)
C12 C11 C10 121.6(3)
C16 C11 C10 119.7(3)
C13 C12 C11 120.9(3)
C13 C12 H12 119.6
C11 C12 H12 119.6
C12 C13 C14 120.5(4)
C12 C13 Br1 120.8(3)
C14 C13 Br1 118.7(3)
C15 C14 C13 119.6(4)
C15 C14 H14 120.2
C13 C14 H14 120.2
C14 C15 C16 120.2(4)
C14 C15 H15 119.9
C16 C15 H15 119.9
O1 C16 C15 116.6(3)
O1 C16 C11 122.7(3)
C15 C16 C11 120.6(3)
N1 C17 C18 176.0(4)
C19 C18 C17 128.6(3)
C19 C18 C10 110.1(3)
C17 C18 C10 121.4(3)
C18 C19 O2 111.6(3)
C18 C19 C20 134.9(3)
O2 C19 C20 113.5(3)
C19 C20 C23 111.7(3)
C19 C20 C22 108.4(3)
C23 C20 C22 110.3(4)
C19 C20 C21 108.8(3)
C23 C20 C21 108.0(4)
C22 C20 C21 109.7(4)
C20 C21 H21A 109.5
C20 C21 H21B 109.5
H21A C21 H21B 109.5
C20 C21 H21C 109.5
H21A C21 H21C 109.5
H21B C21 H21C 109.5
C20 C22 H22A 109.5
C20 C22 H22B 109.5
H22A C22 H22B 109.5
C20 C22 H22C 109.5
H22A C22 H22C 109.5
H22B C22 H22C 109.5
C20 C23 H23A 109.5
C20 C23 H23B 109.5
H23A C23 H23B 109.5
C20 C23 H23C 109.5
H23A C23 H23C 109.5
H23B C23 H23C 109.5
N3 C24 C25 174.5(4)
N2 C25 C24 124.8(3)
N2 C25 C26 122.4(3)
C24 C25 C26 112.6(3)
O3 C26 C27 122.5(4)
O3 C26 C25 115.2(3)
C27 C26 C25 122.2(3)
C26 C27 C30 111.8(3)
C26 C27 C29 107.8(3)
C30 C27 C29 110.8(4)
C26 C27 C28 108.5(4)
C30 C27 C28 108.4(4)
C29 C27 C28 109.5(4)
C27 C28 H28A 109.5
C27 C28 H28B 109.5
H28A C28 H28B 109.5
C27 C28 H28C 109.5
H28A C28 H28C 109.5
H28B C28 H28C 109.5
C27 C29 H29A 109.5
C27 C29 H29B 109.5
H29A C29 H29B 109.5
C27 C29 H29C 109.5
H29A C29 H29C 109.5
H29B C29 H29C 109.5
C27 C30 H30A 109.5
C27 C30 H30B 109.5
H30A C30 H30B 109.5
C27 C30 H30C 109.5
H30A C30 H30C 109.5
H30B C30 H30C 109.5
C25 N2 C9 123.2(3)
C16 O1 C8 116.5(3)
C19 O2 C9 107.8(2)

loop_
_geom_bond_atom_site_label_1
_geom_bond_atom_site_label_2
_geom_bond_distance
Br1 C13 1.898(4)
C1 C7 1.362(5)
C1 C2 1.395(5)
C1 H1 0.9300
C2 C3 1.357(5)
C2 H2 0.9300
C3 C5 1.367(6)
C3 C4 1.509(5)
C4 H4A 0.9600
C4 H4B 0.9600
C4 H4C 0.9600
C5 C6 1.392(6)
C5 H5 0.9300
C6 C7 1.372(5)
C6 H6 0.9300
C7 C8 1.505(5)
C8 O1 1.434(4)
C8 C9 1.536(5)
C8 H8 0.9800
C9 N2 1.436(4)
C9 O2 1.448(4)
C9 C10 1.543(5)
C10 C11 1.504(5)
C10 C18 1.520(5)
C10 H10 0.9800
C11 C12 1.384(5)
C11 C16 1.389(5)
C12 C13 1.368(5)
C12 H12 0.9300
C13 C14 1.380(5)
C14 C15 1.367(5)
C14 H14 0.9300
C15 C16 1.382(5)
C15 H15 0.9300
C16 O1 1.368(4)
C17 N1 1.145(5)
C17 C18 1.426(6)
C18 C19 1.333(5)
C19 O2 1.380(4)
C19 C20 1.503(5)
C20 C23 1.509(6)
C20 C22 1.520(6)
C20 C21 1.536(6)
C21 H21A 0.9600
C21 H21B 0.9600
C21 H21C 0.9600
C22 H22A 0.9600
C22 H22B 0.9600
C22 H22C 0.9600
C23 H23A 0.9600
C23 H23B 0.9600
C23 H23C 0.9600
C24 N3 1.139(5)
C24 C25 1.456(6)
C25 N2 1.275(4)
C25 C26 1.515(5)
C26 O3 1.205(4)
C26 C27 1.506(5)
C27 C30 1.520(6)
C27 C29 1.528(6)
C27 C28 1.531(6)
C28 H28A 0.9600
C28 H28B 0.9600
C28 H28C 0.9600
C29 H29A 0.9600
C29 H29B 0.9600
C29 H29C 0.9600
C30 H30A 0.9600
C30 H30B 0.9600
C30 H30C 0.9600

loop_
_geom_torsion_atom_site_label_1
_geom_torsion_atom_site_label_2
_geom_torsion_atom_site_label_3
_geom_torsion_atom_site_label_4
_geom_torsion
C7 C1 C2 C3 -0.5(7)
C1 C2 C3 C5 -1.3(7)
C1 C2 C3 C4 178.2(4)
C2 C3 C5 C6 2.4(7)
C4 C3 C5 C6 -177.1(4)
C3 C5 C6 C7 -1.8(7)
C2 C1 C7 C6 1.1(7)
C2 C1 C7 C8 -175.3(4)
C5 C6 C7 C1 0.0(6)
C5 C6 C7 C8 176.4(4)
C1 C7 C8 O1 32.7(5)
C6 C7 C8 O1 -143.6(4)
C1 C7 C8 C9 -87.9(5)
C6 C7 C8 C9 95.7(4)
O1 C8 C9 N2 -62.2(3)
C7 C8 C9 N2 57.6(4)
O1 C8 C9 O2 175.1(3)
C7 C8 C9 O2 -65.0(4)
O1 C8 C9 C10 61.3(3)
C7 C8 C9 C10 -178.9(3)
N2 C9 C10 C11 84.9(3)
O2 C9 C10 C11 -153.1(3)
C8 C9 C10 C11 -37.3(4)
N2 C9 C10 C18 -146.6(3)
O2 C9 C10 C18 -24.5(3)
C8 C9 C10 C18 91.2(3)
C18 C10 C11 C12 76.2(4)
C9 C10 C11 C12 -167.2(3)
C18 C10 C11 C16 -111.1(4)
C9 C10 C11 C16 5.5(5)
C16 C11 C12 C13 1.2(5)
C10 C11 C12 C13 174.0(3)
C11 C12 C13 C14 -1.1(6)
C11 C12 C13 Br1 -178.5(3)
C12 C13 C14 C15 0.0(6)
Br1 C13 C14 C15 177.4(3)
C13 C14 C15 C16 0.9(6)
C14 C15 C16 O1 -178.2(4)
C14 C15 C16 C11 -0.8(6)
C12 C11 C16 O1 177.0(3)
C10 C11 C16 O1 4.1(5)
C12 C11 C16 C15 -0.3(5)
C10 C11 C16 C15 -173.2(3)
C11 C10 C18 C19 143.6(3)
C9 C10 C18 C19 19.9(4)
C11 C10 C18 C17 -38.3(5)
C9 C10 C18 C17 -162.1(3)
C17 C18 C19 O2 174.7(3)
C10 C18 C19 O2 -7.4(4)
C17 C18 C19 C20 -5.6(7)
C10 C18 C19 C20 172.3(4)
C18 C19 C20 C23 -1.5(7)
O2 C19 C20 C23 178.2(4)
C18 C19 C20 C22 -123.2(5)
O2 C19 C20 C22 56.5(5)
C18 C19 C20 C21 117.6(5)
O2 C19 C20 C21 -62.7(5)
N2 C25 C26 O3 179.4(3)
C24 C25 C26 O3 4.6(5)
N2 C25 C26 C27 -1.6(5)
C24 C25 C26 C27 -176.4(3)
O3 C26 C27 C30 -130.3(4)
C25 C26 C27 C30 50.8(5)
O3 C26 C27 C29 107.7(5)
C25 C26 C27 C29 -71.2(5)
O3 C26 C27 C28 -10.7(5)
C25 C26 C27 C28 170.4(4)
C24 C25 N2 C9 0.4(5)
C26 C25 N2 C9 -173.8(3)
O2 C9 N2 C25 -47.2(4)
C8 C9 N2 C25 -167.3(3)
C10 C9 N2 C25 70.7(4)
C15 C16 O1 C8 -160.4(3)
C11 C16 O1 C8 22.2(5)
C7 C8 O1 C16 179.2(3)
C9 C8 O1 C16 -54.7(4)
C18 C19 O2 C9 -9.8(4)
C20 C19 O2 C9 170.4(3)
N2 C9 O2 C19 144.3(3)
C8 C9 O2 C19 -94.4(3)
C10 C9 O2 C19 22.3(3)
